data_1555436
loop_
_publ_author_name
'Yang, Van-Wei'
'Hong, Bor-Cherng'
'Kao, Hsin-Kai'
'Tu, Ting-Hsun'
'Shen, Jiun-Yi'
'Chen, Chi-Lin'
'Lee, Gene-Hsiang'
'Chou, Pi-Tai'

_publ_section_title
;
 One-Pot Dichotomous Construction of Inside-Azayohimban and
 Pro-Azayohimban Systems via an Enantioselective Organocatalytic Cascade;
 Their Use as a Model to Probe the (Aza-)Indole Local Solvent Environment.
;
_journal_issue 23
_journal_name_full 'Organic letters'
_journal_page_first 5816
_journal_page_last 5819
_journal_paper_doi 10.1021/acs.orglett.5b02949
_journal_volume 17
_journal_year 2015
_chemical_absolute_configuration ad
_chemical_formula_sum 'C24 H24 N4 O3'
_chemical_formula_weight 416.47
_space_group_IT_number 5
_space_group_name_Hall 'C 2y'
_space_group_name_H-M_alt 'C 1 2 1'
_symmetry_cell_setting monoclinic
_symmetry_space_group_name_H-M 'C 1 2 1'
_atom_sites_solution_hydrogens geom
_atom_sites_solution_primary direct
_atom_sites_solution_secondary difmap
_audit_creation_method SHELXL-97
_cell_angle_alpha 90.00
_cell_angle_beta 119.8476(7)
_cell_angle_gamma 90.00
_cell_formula_units_Z 16
_cell_length_a 37.9789(10)
_cell_length_b 14.5891(4)
_cell_length_c 21.4715(6)
_cell_measurement_reflns_used 9900
_cell_measurement_temperature 200(2)
_cell_measurement_theta_max 20.80
_cell_measurement_theta_min 2.19
_cell_volume 10318.8(5)
_computing_cell_refinement 'Bruker SAINT'
_computing_data_collection 'Bruker SMART'
_computing_data_reduction 'Bruker SAINT'
_computing_molecular_graphics 'Bruker SHELXTL'
_computing_publication_material 'Bruker SHELXTL'
_computing_structure_refinement 'SHELXL-97 (Sheldrick, 2008)'
_computing_structure_solution 'SHELXS-97 (Sheldrick, 2008)'
_diffrn_ambient_temperature 200(2)
_diffrn_measured_fraction_theta_full 1.000
_diffrn_measured_fraction_theta_max 1.000
_diffrn_measurement_device_type 'Bruker AMRT APEXCCD area detector'
_diffrn_measurement_method 'omega scans'
_diffrn_radiation_monochromator graphite
_diffrn_radiation_source 'fine-focus sealed tube'
_diffrn_radiation_type MoK\a
_diffrn_radiation_wavelength 0.71073
_diffrn_reflns_av_R_equivalents 0.0276
_diffrn_reflns_av_sigmaI/netI 0.0410
_diffrn_reflns_limit_h_max 45
_diffrn_reflns_limit_h_min -45
_diffrn_reflns_limit_k_max 17
_diffrn_reflns_limit_k_min -17
_diffrn_reflns_limit_l_max 25
_diffrn_reflns_limit_l_min -25
_diffrn_reflns_number 36195
_diffrn_reflns_theta_full 25.00
_diffrn_reflns_theta_max 25.00
_diffrn_reflns_theta_min 1.09
_exptl_absorpt_coefficient_mu 0.072
_exptl_absorpt_correction_T_max 0.9758
_exptl_absorpt_correction_T_min 0.9647
_exptl_absorpt_correction_type multi-scan
_exptl_absorpt_process_details 'SADABS (BRUKER, 2001)'
_exptl_crystal_colour colorless
_exptl_crystal_density_diffrn 1.072
_exptl_crystal_density_meas ?
_exptl_crystal_density_method 'not measured'
_exptl_crystal_description block
_exptl_crystal_F_000 3520
_exptl_crystal_size_max 0.50
_exptl_crystal_size_mid 0.36
_exptl_crystal_size_min 0.34
_refine_diff_density_max 0.294
_refine_diff_density_min -0.171
_refine_diff_density_rms 0.031
_refine_ls_abs_structure_details 'Flack H D (1983), Acta Cryst. A39, 876-881'
_refine_ls_abs_structure_Flack 1.2(9)
_refine_ls_extinction_method none
_refine_ls_goodness_of_fit_ref 1.059
_refine_ls_hydrogen_treatment constr
_refine_ls_matrix_type full
_refine_ls_number_parameters 1136
_refine_ls_number_reflns 18189
_refine_ls_number_restraints 9
_refine_ls_restrained_S_all 1.060
_refine_ls_R_factor_all 0.0672
_refine_ls_R_factor_gt 0.0528
_refine_ls_shift/su_max 0.007
_refine_ls_shift/su_mean 0.001
_refine_ls_structure_factor_coef Fsqd
_refine_ls_weighting_details 'calc w=1/[\s^2^(Fo^2^)+(0.0731P)^2^+0.1660P] where P=(Fo^2^+2Fc^2^)/3'
_refine_ls_weighting_scheme calc
_refine_ls_wR_factor_gt 0.1326
_refine_ls_wR_factor_ref 0.1398
_reflns_number_gt 14030
_reflns_number_total 18189
_reflns_threshold_expression >2sigma(I)
_cod_data_source_file ol5b02949_si_002.cif
_cod_data_source_block ic16726_sq_1
_cod_depositor_comments
;
The following automatic conversions were performed:

data item '_symmetry_cell_setting' value 'Monoclinic' was changed to
'monoclinic' in accordance with the
/home/saulius/struct/COD-crude-data/automatic-downloads/DataCite-retrospective/ACS/depositions/lib/dictionaries/cif_core.dic
dictionary named 'cif_core.dic' version 2.4.2 last updated on
2011-04-26.

data item '_exptl_crystal_density_meas' value 'not_measured' was
changed to '?' -- the value is perceived as not measured.

Automatic conversion script
Id: cif_fix_values 6909 2019-04-08 15:41:33Z antanas 
;
_cod_original_sg_symbol_H-M C2
_cod_database_code 1555436

loop_
_symmetry_equiv_pos_as_xyz
'x, y, z'
'-x, y, -z'
'x+1/2, y+1/2, z'
'-x+1/2, y+1/2, -z'

loop_
_atom_site_label
_atom_site_type_symbol
_atom_site_fract_x
_atom_site_fract_y
_atom_site_fract_z
_atom_site_U_iso_or_equiv
_atom_site_adp_type
_atom_site_occupancy
_atom_site_symmetry_multiplicity
_atom_site_calc_flag
_atom_site_refinement_flags
_atom_site_disorder_assembly
_atom_site_disorder_group
O1 O 0.31577(7) 0.29833(14) 0.00897(13) 0.0716(6) Uani 1 1 d . . .
O2 O 0.32775(9) 0.86254(16) 0.02145(15) 0.0893(8) Uani 1 1 d . . .
O3 O 0.39090(10) 0.8637(2) 0.0619(2) 0.1208(12) Uani 1 1 d . . .
N1 N 0.32411(6) 0.42145(14) 0.08032(11) 0.0416(5) Uani 1 1 d . . .
N2 N 0.25540(7) 0.18145(16) 0.21712(12) 0.0522(6) Uani 1 1 d . . .
H2 H 0.2491 0.1663 0.2500 0.063 Uiso 1 1 calc R . .
N3 N 0.26649(7) 0.03114(16) 0.18534(12) 0.0497(6) Uani 1 1 d . . .
N4 N 0.35957(11) 0.82449(18) 0.04058(16) 0.0656(7) Uani 1 1 d . . .
C1 C 0.32310(8) 0.3819(2) 0.02264(16) 0.0522(7) Uani 1 1 d . . .
C2 C 0.33480(10) 0.43932(19) -0.02159(16) 0.0544(7) Uani 1 1 d . . .
H2A H 0.3200 0.4162 -0.0716 0.065 Uiso 1 1 calc R . .
H2B H 0.3641 0.4299 -0.0037 0.065 Uiso 1 1 calc R . .
C3 C 0.32710(8) 0.54283(17) -0.02330(13) 0.0414(6) Uani 1 1 d . . .
H3 H 0.2986 0.5539 -0.0626 0.050 Uiso 1 1 calc R . .
C4 C 0.35456(9) 0.5942(2) -0.04302(16) 0.0531(7) Uani 1 1 d . . .
H4A H 0.3476 0.5772 -0.0925 0.064 Uiso 1 1 calc R . .
H4B H 0.3830 0.5754 -0.0103 0.064 Uiso 1 1 calc R . .
C5 C 0.35125(9) 0.69803(19) -0.03885(15) 0.0520(7) Uani 1 1 d . . .
H5A H 0.3710 0.7288 -0.0493 0.062 Uiso 1 1 calc R . .
H5B H 0.3236 0.7187 -0.0746 0.062 Uiso 1 1 calc R . .
C6 C 0.36021(9) 0.72205(18) 0.03656(14) 0.0471(6) Uani 1 1 d . . .
H6 H 0.3879 0.6992 0.0722 0.056 Uiso 1 1 calc R . .
C7 C 0.32880(8) 0.67890(17) 0.05258(13) 0.0429(6) Uani 1 1 d . . .
H7 H 0.3015 0.7001 0.0142 0.051 Uiso 1 1 calc R . .
C8 C 0.32996(7) 0.57629(17) 0.04495(13) 0.0379(6) Uani 1 1 d . . .
C9 C 0.32829(7) 0.51718(17) 0.09025(14) 0.0394(6) Uani 1 1 d . . .
H9 H 0.3300 0.5412 0.1328 0.047 Uiso 1 1 calc R . .
C10 C 0.31785(8) 0.36451(18) 0.12973(15) 0.0474(7) Uani 1 1 d . . .
H10A H 0.3311 0.3939 0.1776 0.057 Uiso 1 1 calc R . .
H10B H 0.3310 0.3043 0.1346 0.057 Uiso 1 1 calc R . .
C11 C 0.27328(8) 0.34942(19) 0.10538(16) 0.0488(7) Uani 1 1 d . . .
H11A H 0.2621 0.4052 0.1154 0.059 Uiso 1 1 calc R . .
H11B H 0.2582 0.3386 0.0529 0.059 Uiso 1 1 calc R . .
C12 C 0.26745(8) 0.26860(18) 0.14328(16) 0.0493(7) Uani 1 1 d . . .
C13 C 0.25712(9) 0.2685(2) 0.19453(16) 0.0546(7) Uani 1 1 d . . .
H13 H 0.2516 0.3224 0.2131 0.066 Uiso 1 1 calc R . .
C14 C 0.26534(8) 0.12313(19) 0.17874(14) 0.0467(7) Uani 1 1 d . . .
C15 C 0.27322(7) 0.17446(18) 0.13161(14) 0.0425(6) Uani 1 1 d . . .
C16 C 0.28266(8) 0.1252(2) 0.08518(14) 0.0500(7) Uani 1 1 d . . .
H16 H 0.2879 0.1557 0.0515 0.060 Uiso 1 1 calc R . .
C17 C 0.28390(9) 0.0335(2) 0.09060(16) 0.0553(7) Uani 1 1 d . . .
H17 H 0.2902 -0.0018 0.0603 0.066 Uiso 1 1 calc R . .
C18 C 0.27604(8) -0.0112(2) 0.14032(16) 0.0527(7) Uani 1 1 d . . .
H18 H 0.2776 -0.0762 0.1422 0.063 Uiso 1 1 calc R . .
C19 C 0.33338(10) 0.70904(17) 0.12506(15) 0.0529(7) Uani 1 1 d . . .
C20 C 0.29840(12) 0.7223(2) 0.12919(19) 0.0703(9) Uani 1 1 d . . .
H20 H 0.2724 0.7145 0.0880 0.084 Uiso 1 1 calc R . .
C21 C 0.30214(17) 0.7471(2) 0.1947(3) 0.0942(14) Uani 1 1 d . . .
H21 H 0.2784 0.7562 0.1981 0.113 Uiso 1 1 calc R . .
C22 C 0.3395(2) 0.7588(3) 0.2545(2) 0.1090(19) Uani 1 1 d . . .
H22 H 0.3416 0.7750 0.2990 0.131 Uiso 1 1 calc R . .
C23 C 0.37293(17) 0.7471(3) 0.2498(2) 0.0999(15) Uani 1 1 d . . .
H23 H 0.3988 0.7574 0.2910 0.120 Uiso 1 1 calc R . .
C24 C 0.37061(12) 0.7198(2) 0.18504(16) 0.0730(10) Uani 1 1 d . . .
H24 H 0.3947 0.7089 0.1830 0.088 Uiso 1 1 calc R . .
O4 O 0.18474(7) -0.16016(15) 0.49550(13) 0.0717(6) Uani 1 1 d . . .
O5 O 0.15940(9) -0.74905(18) 0.46911(18) 0.1075(10) Uani 1 1 d . . .
O6 O 0.10057(9) -0.68865(17) 0.40880(17) 0.0917(8) Uani 1 1 d . . .
N5 N 0.17819(7) -0.28012(15) 0.42447(12) 0.0504(6) Uani 1 1 d . . .
N6 N 0.24764(7) -0.04372(16) 0.29098(12) 0.0527(6) Uani 1 1 d . . .
H6A H 0.2537 -0.0281 0.2579 0.063 Uiso 1 1 calc R . .
N7 N 0.23025(7) 0.10548(15) 0.31464(13) 0.0518(6) Uani 1 1 d U . .
N8 N 0.13723(10) -0.68288(19) 0.44971(17) 0.0703(8) Uani 1 1 d . . .
C25 C 0.17938(8) -0.2420(2) 0.48266(16) 0.0537(7) Uani 1 1 d . . .
C26 C 0.17655(9) -0.3090(2) 0.53288(15) 0.0573(8) Uani 1 1 d . . .
H26A H 0.1668 -0.2761 0.5617 0.069 Uiso 1 1 calc R . .
H26B H 0.2042 -0.3321 0.5665 0.069 Uiso 1 1 calc R . .
C27 C 0.14894(8) -0.39058(19) 0.49709(14) 0.0474(6) Uani 1 1 d . . .
H27 H 0.1201 -0.3691 0.4732 0.057 Uiso 1 1 calc R . .
C28 C 0.15528(10) -0.4628(2) 0.55505(16) 0.0626(8) Uani 1 1 d . . .
H28A H 0.1848 -0.4710 0.5881 0.075 Uiso 1 1 calc R . .
H28B H 0.1432 -0.4393 0.5835 0.075 Uiso 1 1 calc R . .
C29 C 0.13687(10) -0.5535(2) 0.52415(17) 0.0627(8) Uani 1 1 d . . .
H29A H 0.1071 -0.5472 0.4940 0.075 Uiso 1 1 calc R . .
H29B H 0.1426 -0.5973 0.5633 0.075 Uiso 1 1 calc R . .
C30 C 0.15479(9) -0.5899(2) 0.47828(16) 0.0544(7) Uani 1 1 d . . .
H30 H 0.1850 -0.5944 0.5084 0.065 Uiso 1 1 calc R . .
C31 C 0.14352(8) -0.52719(18) 0.41359(14) 0.0481(6) Uani 1 1 d . . .
H31 H 0.1132 -0.5261 0.3845 0.058 Uiso 1 1 calc R . .
C32 C 0.15719(7) -0.42960(18) 0.44026(13) 0.0417(6) Uani 1 1 d . . .
C33 C 0.17183(8) -0.37435(18) 0.40921(14) 0.0463(6) Uani 1 1 d . . .
H33 H 0.1783 -0.3997 0.3753 0.056 Uiso 1 1 calc R . .
C34 C 0.18652(9) -0.22164(19) 0.37779(16) 0.0526(7) Uani 1 1 d . . .
H34A H 0.1738 -0.1609 0.3734 0.063 Uiso 1 1 calc R . .
H34B H 0.1739 -0.2492 0.3293 0.063 Uiso 1 1 calc R . .
C35 C 0.23115(9) -0.2088(2) 0.40523(16) 0.0552(7) Uani 1 1 d . . .
H35A H 0.2453 -0.1967 0.4575 0.066 Uiso 1 1 calc R . .
H35B H 0.2427 -0.2654 0.3970 0.066 Uiso 1 1 calc R . .
C36 C 0.23745(8) -0.13016(18) 0.36721(15) 0.0467(6) Uani 1 1 d . . .
C37 C 0.24896(9) -0.1306(2) 0.31587(16) 0.0544(7) Uani 1 1 d . . .
H37 H 0.2567 -0.1836 0.3000 0.065 Uiso 1 1 calc R . .
C38 C 0.23528(7) 0.01472(18) 0.32593(14) 0.0448(6) Uani 1 1 d . . .
C39 C 0.22894(7) -0.03630(18) 0.37466(14) 0.0434(6) Uani 1 1 d . . .
C40 C 0.21594(8) 0.00937(19) 0.41586(15) 0.0473(7) Uani 1 1 d . . .
H40 H 0.2106 -0.0221 0.4490 0.057 Uiso 1 1 calc R . .
C41 C 0.21104(8) 0.1045(2) 0.40643(16) 0.0544(7) Uani 1 1 d . . .
H41 H 0.2032 0.1397 0.4347 0.065 Uiso 1 1 calc R . .
C42 C 0.21776(8) 0.1467(2) 0.35562(17) 0.0551(7) Uani 1 1 d U . .
H42 H 0.2130 0.2108 0.3494 0.066 Uiso 1 1 calc R . .
C43 C 0.15846(8) -0.56215(18) 0.36606(16) 0.0496(7) Uani 1 1 d . . .
C44 C 0.19929(9) -0.5737(2) 0.38861(19) 0.0605(8) Uani 1 1 d . . .
H44 H 0.2190 -0.5595 0.4368 0.073 Uiso 1 1 calc R . .
C45 C 0.21175(12) -0.6053(2) 0.3423(2) 0.0758(10) Uani 1 1 d . . .
H45 H 0.2399 -0.6127 0.3587 0.091 Uiso 1 1 calc R . .
C46 C 0.18411(15) -0.6258(2) 0.2732(2) 0.0837(11) Uani 1 1 d . . .
H46 H 0.1933 -0.6450 0.2415 0.100 Uiso 1 1 calc R . .
C47 C 0.14343(14) -0.6197(2) 0.2482(2) 0.0805(11) Uani 1 1 d . . .
H47 H 0.1244 -0.6368 0.2003 0.097 Uiso 1 1 calc R . .
C48 C 0.13052(10) -0.5879(2) 0.29432(17) 0.0623(8) Uani 1 1 d . . .
H48 H 0.1022 -0.5832 0.2775 0.075 Uiso 1 1 calc R . .
O7 O 0.55008(8) 1.3457(2) 0.39679(12) 0.0908(8) Uani 1 1 d . . .
O8 O 0.63743(8) 1.66772(16) 0.19185(12) 0.0692(6) Uani 1 1 d . . .
O9 O 0.57650(9) 1.7029(2) 0.11667(14) 0.0994(9) Uani 1 1 d . . .
N9 N 0.56086(9) 1.34598(19) 0.30336(14) 0.0690(7) Uani 1 1 d U . .
N10 N 0.51480(7) 0.95161(17) 0.23869(14) 0.0613(7) Uani 1 1 d . . .
H10 H 0.5058 0.9027 0.2111 0.074 Uiso 1 1 calc R . .
N11 N 0.50396(7) 0.90048(17) 0.33300(16) 0.0642(7) Uani 1 1 d . . .
N12 N 0.60170(9) 1.66287(18) 0.16977(14) 0.0582(6) Uani 1 1 d . . .
C49 C 0.56549(9) 1.3815(2) 0.36517(15) 0.0563(8) Uani 1 1 d . . .
C50 C 0.58993(12) 1.4634(3) 0.39241(19) 0.0787(10) Uani 1 1 d . . .
H50A H 0.6156 1.4452 0.4355 0.094 Uiso 1 1 calc R . .
H50B H 0.5756 1.5048 0.4090 0.094 Uiso 1 1 calc R . .
C51 C 0.60128(9) 1.5204(2) 0.34516(13) 0.0484(7) Uani 1 1 d . . .
H51 H 0.6308 1.5351 0.3748 0.058 Uiso 1 1 calc R . .
C52 C 0.57925(9) 1.6096(2) 0.32070(16) 0.0570(7) Uani 1 1 d . . .
H52A H 0.5841 1.6461 0.3631 0.068 Uiso 1 1 calc R . .
H52B H 0.5497 1.5977 0.2917 0.068 Uiso 1 1 calc R . .
C53 C 0.59298(10) 1.6652(2) 0.27548(16) 0.0566(8) Uani 1 1 d . . .
H53A H 0.5769 1.7223 0.2582 0.068 Uiso 1 1 calc R . .
H53B H 0.6220 1.6821 0.3053 0.068 Uiso 1 1 calc R . .
C54 C 0.58692(8) 1.60733(19) 0.21160(14) 0.0481(6) Uani 1 1 d U . .
H54 H 0.5573 1.5950 0.1801 0.058 Uiso 1 1 calc R . .
C55 C 0.60937(8) 1.51612(18) 0.23413(13) 0.0436(6) Uani 1 1 d U . .
H55 H 0.6388 1.5307 0.2653 0.052 Uiso 1 1 calc R . .
C56 C 0.59584(7) 1.46788(19) 0.28107(13) 0.0424(6) Uani 1 1 d . . .
C57 C 0.57698(9) 1.3877(2) 0.26416(15) 0.0566(8) Uani 1 1 d . . .
H57 H 0.5742 1.3567 0.2231 0.068 Uiso 1 1 calc R . .
C58 C 0.53632(9) 1.2584(2) 0.27343(18) 0.0667(8) Uani 1 1 d U . .
H58A H 0.5184 1.2484 0.2941 0.080 Uiso 1 1 calc R . .
H58B H 0.5192 1.2626 0.2206 0.080 Uiso 1 1 calc R . .
C59 C 0.56513(12) 1.1833(3) 0.2929(3) 0.0936(12) Uani 1 1 d U . .
H59A H 0.5862 1.1882 0.3441 0.112 Uiso 1 1 calc R . .
H59B H 0.5786 1.1858 0.2635 0.112 Uiso 1 1 calc R . .
C60 C 0.54154(12) 1.0908(3) 0.2792(2) 0.0830(10) Uani 1 1 d U . .
C61 C 0.53007(11) 1.0286(2) 0.2239(2) 0.0722(9) Uani 1 1 d U . .
H61 H 0.5324 1.0377 0.1823 0.087 Uiso 1 1 calc R . .
C62 C 0.51564(8) 0.9620(2) 0.30164(17) 0.0542(7) Uani 1 1 d . . .
C63 C 0.53126(9) 1.0500(2) 0.32881(19) 0.0619(8) Uani 1 1 d . . .
C64 C 0.53505(9) 1.0743(2) 0.3941(2) 0.0701(10) Uani 1 1 d . . .
H64 H 0.5457 1.1324 0.4151 0.084 Uiso 1 1 calc R . .
C65 C 0.52315(9) 1.0131(3) 0.42725(18) 0.0681(9) Uani 1 1 d . . .
H65 H 0.5251 1.0284 0.4719 0.082 Uiso 1 1 calc R . .
C66 C 0.50765(10) 0.9257(2) 0.3957(2) 0.0692(9) Uani 1 1 d . . .
H66 H 0.4997 0.8839 0.4203 0.083 Uiso 1 1 calc R . .
C67 C 0.60580(9) 1.45806(19) 0.17417(14) 0.0478(7) Uani 1 1 d . . .
C68 C 0.63806(9) 1.4016(2) 0.18731(16) 0.0570(8) Uani 1 1 d . . .
H68 H 0.6627 1.4057 0.2318 0.068 Uiso 1 1 calc R . .
C69 C 0.63465(12) 1.3378(2) 0.13492(18) 0.0678(9) Uani 1 1 d . . .
H69 H 0.6565 1.2975 0.1446 0.081 Uiso 1 1 calc R . .
C70 C 0.59968(13) 1.3349(3) 0.07055(19) 0.0749(10) Uani 1 1 d . . .
H70 H 0.5973 1.2923 0.0352 0.090 Uiso 1 1 calc R . .
C71 C 0.56760(12) 1.3927(3) 0.05554(17) 0.0750(10) Uani 1 1 d . . .
H71 H 0.5437 1.3916 0.0097 0.090 Uiso 1 1 calc R . .
C72 C 0.57073(9) 1.4524(2) 0.10832(15) 0.0619(8) Uani 1 1 d . . .
H72 H 0.5482 1.4901 0.0990 0.074 Uiso 1 1 calc R . .
O10 O 0.44499(8) 0.33683(16) 0.10065(11) 0.0778(7) Uani 1 1 d . A .
O11 O 0.41902(8) -0.0356(2) 0.36140(14) 0.1054(10) Uani 1 1 d U . .
O12 O 0.35447(7) -0.02828(17) 0.30792(12) 0.0746(6) Uani 1 1 d . . .
N13 N 0.42225(13) 0.3306(3) 0.1825(2) 0.0440(9) Uani 0.627(3) 1 d P A 1
N13' N 0.4449(2) 0.3224(5) 0.2038(4) 0.0440(9) Uani 0.373(3) 1 d P A 2
N14 N 0.48220(8) 0.71866(17) 0.26283(14) 0.0610(6) Uani 1 1 d U . .
H14A H 0.4853 0.7713 0.2849 0.073 Uiso 0.627(3) 1 calc PR A 1
H14B H 0.4930 0.7636 0.2940 0.073 Uiso 0.373(3) 1 calc PR A 2
N15 N 0.48786(8) 0.77265(19) 0.16357(15) 0.0660(7) Uani 1 1 d . . .
N16 N 0.38662(8) -0.00791(16) 0.31271(13) 0.0557(6) Uani 1 1 d U . .
C73 C 0.43358(10) 0.2916(2) 0.13451(15) 0.0598(8) Uani 1 1 d . . .
C74 C 0.41893(10) 0.1960(2) 0.11667(15) 0.0579(8) Uani 1 1 d . A .
H74A H 0.4324 0.1677 0.0921 0.070 Uiso 1 1 calc R . .
H74B H 0.3895 0.1982 0.0815 0.070 Uiso 1 1 calc R . .
C75 C 0.42489(8) 0.13185(19) 0.17737(14) 0.0491(7) Uani 1 1 d . . .
H75 H 0.4531 0.1069 0.2002 0.059 Uiso 1 1 calc R A .
C76 C 0.39570(9) 0.0522(2) 0.14818(15) 0.0566(7) Uani 1 1 d . A .
H76A H 0.4027 0.0140 0.1177 0.068 Uiso 1 1 calc R . .
H76B H 0.3679 0.0761 0.1174 0.068 Uiso 1 1 calc R . .
C77 C 0.39620(10) -0.00752(19) 0.20644(16) 0.0578(8) Uani 1 1 d . . .
H77A H 0.4232 -0.0363 0.2350 0.069 Uiso 1 1 calc R A .
H77B H 0.3758 -0.0569 0.1843 0.069 Uiso 1 1 calc R . .
C78 C 0.38669(8) 0.05100(18) 0.25550(13) 0.0458(6) Uani 1 1 d . A .
H78 H 0.3591 0.0786 0.2260 0.055 Uiso 1 1 calc R . .
C79 C 0.41762(8) 0.12849(18) 0.29096(13) 0.0458(6) Uani 1 1 d . . .
H79 H 0.4447 0.0990 0.3212 0.055 Uiso 1 1 calc R A .
C80 C 0.42049(8) 0.18446(19) 0.23439(13) 0.0452(6) Uani 1 1 d . A .
C81 C 0.41701(15) 0.2768(5) 0.2320(3) 0.0421(13) Uani 0.627(3) 1 d P A 1
H81A H 0.4108 0.3065 0.2647 0.051 Uiso 0.627(3) 1 calc PR A 1
C82 C 0.42449(13) 0.4306(3) 0.1908(2) 0.0500(10) Uani 0.627(3) 1 d P A 1
H82A H 0.4053 0.4506 0.2067 0.060 Uiso 0.627(3) 1 calc PR A 1
H82B H 0.4160 0.4593 0.1436 0.060 Uiso 0.627(3) 1 calc PR A 1
C83 C 0.46731(14) 0.4642(4) 0.2452(3) 0.0554(11) Uani 0.627(3) 1 d P A 1
H83A H 0.4729 0.4501 0.2944 0.066 Uiso 0.627(3) 1 calc PR A 1
H83B H 0.4875 0.4308 0.2373 0.066 Uiso 0.627(3) 1 calc PR A 1
C84 C 0.47203(15) 0.5644(4) 0.2389(3) 0.0467(11) Uani 0.627(3) 1 d P A 1
C85 C 0.4784(2) 0.6298(6) 0.2894(4) 0.0556(15) Uani 0.627(3) 1 d P A 1
H85A H 0.4801 0.6187 0.3344 0.067 Uiso 0.627(3) 1 calc PR A 1
C81' C 0.4344(3) 0.2683(10) 0.2460(7) 0.0421(13) Uani 0.373(3) 1 d P A 2
H81B H 0.4379 0.2962 0.2886 0.051 Uiso 0.373(3) 1 calc PR A 2
C82' C 0.4646(3) 0.4152(7) 0.2298(5) 0.0500(10) Uani 0.373(3) 1 d P A 2
H82C H 0.4788 0.4169 0.2829 0.060 Uiso 0.373(3) 1 calc PR A 2
H82D H 0.4851 0.4249 0.2147 0.060 Uiso 0.373(3) 1 calc PR A 2
C83' C 0.4339(2) 0.4902(6) 0.2003(5) 0.0554(11) Uani 0.373(3) 1 d P A 2
H83C H 0.4173 0.4889 0.2242 0.066 Uiso 0.373(3) 1 calc PR A 2
H83D H 0.4155 0.4800 0.1483 0.066 Uiso 0.373(3) 1 calc PR A 2
C84' C 0.4536(3) 0.5819(7) 0.2114(5) 0.0467(11) Uani 0.373(3) 1 d P A 2
C85' C 0.4641(4) 0.6462(11) 0.2659(7) 0.0556(15) Uani 0.373(3) 1 d P A 2
H85B H 0.4581 0.6368 0.3035 0.067 Uiso 0.373(3) 1 calc PR A 2
C86 C 0.48020(8) 0.7072(2) 0.19769(16) 0.0580(7) Uani 1 1 d U A .
C87 C 0.46981(10) 0.6142(2) 0.1765(2) 0.0709(9) Uani 1 1 d . . .
C88 C 0.46614(10) 0.5909(3) 0.11130(19) 0.0753(10) Uani 1 1 d . A .
H88 H 0.4590 0.5305 0.0927 0.090 Uiso 1 1 calc R . .
C89 C 0.47315(11) 0.6582(3) 0.07439(19) 0.0798(11) Uani 1 1 d . . .
H89 H 0.4709 0.6446 0.0293 0.096 Uiso 1 1 calc R A .
C90 C 0.48332(11) 0.7440(3) 0.1018(2) 0.0813(11) Uani 1 1 d . A .
H90 H 0.4876 0.7880 0.0736 0.098 Uiso 1 1 calc R . .
C91 C 0.40901(8) 0.18649(19) 0.34109(13) 0.0457(7) Uani 1 1 d . A .
C92 C 0.43969(9) 0.2039(2) 0.41001(14) 0.0572(8) Uani 1 1 d . . .
H92 H 0.4654 0.1756 0.4269 0.069 Uiso 1 1 calc R A .
C93 C 0.43401(11) 0.2609(3) 0.45451(17) 0.0708(9) Uani 1 1 d . A .
H93 H 0.4557 0.2724 0.5017 0.085 Uiso 1 1 calc R . .
C94 C 0.39594(12) 0.3025(2) 0.43026(17) 0.0681(9) Uani 1 1 d U . .
H94 H 0.3915 0.3415 0.4611 0.082 Uiso 1 1 calc R A .
C95 C 0.36523(10) 0.28568(19) 0.36117(16) 0.0558(7) Uani 1 1 d U A .
H95 H 0.3394 0.3136 0.3441 0.067 Uiso 1 1 calc R . .
C96 C 0.37172(9) 0.22885(19) 0.31683(15) 0.0525(7) Uani 1 1 d . . .
H96 H 0.3505 0.2185 0.2691 0.063 Uiso 1 1 calc R A .

loop_
_atom_site_aniso_label
_atom_site_aniso_U_11
_atom_site_aniso_U_22
_atom_site_aniso_U_33
_atom_site_aniso_U_23
_atom_site_aniso_U_13
_atom_site_aniso_U_12
O1 0.1020(18) 0.0342(12) 0.0981(17) -0.0100(11) 0.0647(14) -0.0098(11)
O2 0.114(2) 0.0372(13) 0.124(2) 0.0126(13) 0.0642(18) 0.0080(14)
O3 0.122(2) 0.0685(18) 0.203(3) -0.062(2) 0.104(2) -0.0488(18)
N1 0.0465(12) 0.0335(12) 0.0500(13) -0.0037(10) 0.0280(10) -0.0030(10)
N2 0.0665(15) 0.0479(14) 0.0539(14) 0.0064(11) 0.0388(12) -0.0001(12)
N3 0.0456(13) 0.0359(13) 0.0603(14) 0.0063(11) 0.0208(11) 0.0028(10)
N4 0.096(2) 0.0350(15) 0.085(2) -0.0124(13) 0.0598(18) -0.0155(16)
C1 0.0530(17) 0.0396(17) 0.0644(18) -0.0047(14) 0.0296(15) 0.0018(13)
C2 0.075(2) 0.0415(16) 0.0641(18) -0.0071(14) 0.0475(16) -0.0023(14)
C3 0.0412(14) 0.0407(14) 0.0400(14) -0.0005(11) 0.0185(11) 0.0014(11)
C4 0.0601(18) 0.0519(18) 0.0565(17) -0.0063(14) 0.0360(15) -0.0070(14)
C5 0.0688(19) 0.0418(16) 0.0590(17) -0.0027(13) 0.0421(15) -0.0098(14)
C6 0.0564(17) 0.0361(14) 0.0547(16) -0.0046(12) 0.0321(14) -0.0050(12)
C7 0.0503(15) 0.0357(14) 0.0424(14) -0.0025(11) 0.0229(12) -0.0009(12)
C8 0.0339(13) 0.0382(14) 0.0430(14) -0.0001(11) 0.0204(11) 0.0014(11)
C9 0.0414(14) 0.0354(14) 0.0450(14) -0.0021(12) 0.0242(12) 0.0019(11)
C10 0.0522(17) 0.0321(14) 0.0592(17) 0.0035(12) 0.0285(14) 0.0030(12)
C11 0.0529(17) 0.0390(15) 0.0637(18) 0.0076(13) 0.0359(14) 0.0057(12)
C12 0.0516(16) 0.0335(15) 0.0679(18) 0.0070(13) 0.0337(15) 0.0034(12)
C13 0.0622(18) 0.0400(16) 0.075(2) 0.0011(14) 0.0438(16) -0.0006(14)
C14 0.0419(15) 0.0432(16) 0.0516(16) 0.0062(13) 0.0208(13) 0.0003(12)
C15 0.0393(14) 0.0368(14) 0.0546(16) 0.0055(12) 0.0256(13) -0.0018(11)
C16 0.0436(15) 0.0564(19) 0.0498(16) 0.0102(14) 0.0232(13) 0.0021(13)
C17 0.0563(18) 0.0487(18) 0.0652(19) -0.0043(15) 0.0335(15) 0.0006(14)
C18 0.0475(17) 0.0417(16) 0.0629(18) 0.0066(14) 0.0229(14) 0.0051(13)
C19 0.092(2) 0.0250(14) 0.0546(17) -0.0066(12) 0.0461(17) -0.0033(14)
C20 0.108(3) 0.0519(19) 0.078(2) 0.0090(16) 0.067(2) 0.0202(18)
C21 0.180(5) 0.047(2) 0.113(3) 0.007(2) 0.117(4) 0.024(2)
C22 0.236(6) 0.049(2) 0.075(3) -0.006(2) 0.102(4) -0.015(3)
C23 0.163(4) 0.077(3) 0.061(2) -0.021(2) 0.057(3) -0.035(3)
C24 0.097(3) 0.071(2) 0.0454(18) -0.0151(16) 0.0311(18) -0.0147(19)
O4 0.0870(16) 0.0449(13) 0.0951(17) -0.0197(12) 0.0543(14) -0.0100(11)
O5 0.114(2) 0.0516(16) 0.156(3) 0.0255(16) 0.067(2) 0.0213(15)
O6 0.0823(19) 0.0630(16) 0.132(2) -0.0104(15) 0.0545(18) -0.0197(14)
N5 0.0589(15) 0.0377(13) 0.0565(14) 0.0000(11) 0.0301(12) -0.0054(11)
N6 0.0713(16) 0.0391(13) 0.0612(14) 0.0060(11) 0.0432(13) -0.0002(12)
N7 0.0563(14) 0.0362(13) 0.0644(15) 0.0102(10) 0.0312(12) -0.0014(11)
N8 0.081(2) 0.0520(18) 0.100(2) 0.0197(16) 0.0614(19) 0.0068(16)
C25 0.0530(17) 0.053(2) 0.0613(18) -0.0106(15) 0.0331(15) -0.0060(14)
C26 0.0625(18) 0.0598(19) 0.0545(17) -0.0089(15) 0.0329(15) -0.0026(15)
C27 0.0453(15) 0.0473(16) 0.0509(16) 0.0105(13) 0.0249(13) 0.0013(12)
C28 0.071(2) 0.068(2) 0.0608(18) 0.0176(16) 0.0415(16) 0.0032(17)
C29 0.0640(19) 0.062(2) 0.0674(19) 0.0188(16) 0.0370(16) -0.0015(16)
C30 0.0521(16) 0.0482(17) 0.0656(19) 0.0146(14) 0.0314(15) 0.0006(13)
C31 0.0439(15) 0.0436(15) 0.0549(16) 0.0038(13) 0.0232(13) -0.0007(12)
C32 0.0379(14) 0.0380(14) 0.0435(14) 0.0045(11) 0.0161(12) -0.0002(11)
C33 0.0476(15) 0.0383(16) 0.0490(15) -0.0030(12) 0.0212(13) -0.0015(12)
C34 0.0606(18) 0.0392(16) 0.0602(18) 0.0109(13) 0.0317(15) 0.0031(13)
C35 0.0612(19) 0.0445(17) 0.0650(19) 0.0106(14) 0.0353(15) 0.0028(14)
C36 0.0500(16) 0.0360(15) 0.0563(16) 0.0073(12) 0.0280(14) 0.0031(12)
C37 0.0643(19) 0.0432(17) 0.0651(18) 0.0031(14) 0.0394(16) 0.0030(14)
C38 0.0361(14) 0.0403(16) 0.0532(16) 0.0023(13) 0.0185(12) 0.0024(12)
C39 0.0349(14) 0.0370(15) 0.0489(15) 0.0033(12) 0.0138(12) -0.0018(11)
C40 0.0421(15) 0.0437(16) 0.0520(16) 0.0000(13) 0.0203(13) -0.0021(12)
C41 0.0501(17) 0.0456(17) 0.0696(19) -0.0039(15) 0.0313(15) -0.0001(13)
C42 0.0511(17) 0.0338(15) 0.078(2) 0.0021(14) 0.0304(15) 0.0018(12)
C43 0.0553(17) 0.0307(14) 0.0680(19) 0.0078(13) 0.0346(15) -0.0042(12)
C44 0.0560(19) 0.0422(17) 0.085(2) 0.0057(15) 0.0367(17) -0.0037(14)
C45 0.089(3) 0.0402(18) 0.125(3) 0.008(2) 0.074(3) 0.0048(17)
C46 0.127(4) 0.052(2) 0.110(3) 0.000(2) 0.088(3) 0.011(2)
C47 0.129(4) 0.051(2) 0.071(2) 0.0060(17) 0.056(2) 0.005(2)
C48 0.072(2) 0.0457(17) 0.071(2) 0.0002(15) 0.0375(18) 0.0013(15)
O7 0.1045(19) 0.117(2) 0.0532(13) 0.0088(13) 0.0410(13) -0.0366(16)
O8 0.0774(16) 0.0698(15) 0.0734(14) 0.0035(11) 0.0474(13) -0.0147(12)
O9 0.103(2) 0.112(2) 0.0814(17) 0.0448(16) 0.0443(16) 0.0016(17)
N9 0.100(2) 0.0599(16) 0.0562(16) 0.0002(12) 0.0455(15) -0.0143(13)
N10 0.0575(15) 0.0435(14) 0.0810(18) -0.0014(13) 0.0330(14) -0.0086(12)
N11 0.0531(15) 0.0495(15) 0.0848(19) 0.0172(14) 0.0303(14) 0.0032(12)
N12 0.0721(18) 0.0549(16) 0.0509(15) 0.0089(12) 0.0331(14) -0.0035(14)
C49 0.0629(19) 0.062(2) 0.0444(16) 0.0174(14) 0.0272(15) -0.0022(15)
C50 0.116(3) 0.072(2) 0.074(2) -0.0078(19) 0.067(2) -0.016(2)
C51 0.0540(16) 0.0529(17) 0.0398(14) -0.0011(13) 0.0246(13) -0.0049(13)
C52 0.0622(18) 0.0593(18) 0.0575(18) 0.0024(15) 0.0358(15) 0.0007(15)
C53 0.071(2) 0.0512(18) 0.0621(18) 0.0054(14) 0.0438(16) 0.0058(15)
C54 0.0455(15) 0.0513(14) 0.0463(15) 0.0012(12) 0.0219(13) -0.0065(11)
C55 0.0420(15) 0.0484(14) 0.0376(14) -0.0007(11) 0.0177(12) -0.0078(11)
C56 0.0409(14) 0.0463(16) 0.0370(13) 0.0026(12) 0.0171(11) -0.0004(12)
C57 0.081(2) 0.0500(18) 0.0481(16) -0.0049(14) 0.0389(16) -0.0145(16)
C58 0.0534(18) 0.0705(19) 0.074(2) 0.0112(16) 0.0304(16) -0.0085(14)
C59 0.081(3) 0.071(2) 0.142(4) 0.016(2) 0.066(3) -0.0011(18)
C60 0.096(3) 0.057(2) 0.126(3) 0.0026(17) 0.078(3) -0.0005(16)
C61 0.086(2) 0.059(2) 0.089(2) 0.0195(14) 0.057(2) 0.0033(17)
C62 0.0478(16) 0.0443(17) 0.071(2) 0.0087(15) 0.0296(15) 0.0062(13)
C63 0.0529(18) 0.0480(18) 0.092(2) 0.0045(17) 0.0412(18) 0.0009(14)
C64 0.0503(19) 0.059(2) 0.107(3) -0.001(2) 0.0437(19) 0.0007(15)
C65 0.0533(19) 0.079(2) 0.069(2) -0.0043(18) 0.0283(16) 0.0039(17)
C66 0.060(2) 0.066(2) 0.084(2) 0.0145(19) 0.0378(18) 0.0068(17)
C67 0.0597(18) 0.0442(16) 0.0382(14) 0.0016(12) 0.0233(13) -0.0092(14)
C68 0.0634(19) 0.066(2) 0.0505(17) -0.0018(15) 0.0348(15) -0.0079(16)
C69 0.105(3) 0.0504(19) 0.074(2) -0.0018(16) 0.064(2) 0.0003(18)
C70 0.109(3) 0.070(2) 0.061(2) -0.0202(18) 0.054(2) -0.030(2)
C71 0.091(3) 0.085(3) 0.0478(18) -0.0120(18) 0.0335(18) -0.034(2)
C72 0.0645(19) 0.067(2) 0.0490(17) -0.0036(16) 0.0246(15) -0.0095(16)
O10 0.1148(19) 0.0757(16) 0.0508(12) 0.0051(11) 0.0472(13) -0.0196(13)
O11 0.0748(15) 0.119(2) 0.1024(19) 0.0727(17) 0.0293(13) 0.0097(15)
O12 0.0753(15) 0.0852(17) 0.0699(14) -0.0022(12) 0.0412(12) -0.0216(13)
N13 0.046(3) 0.0378(16) 0.047(2) 0.0057(16) 0.022(2) 0.000(2)
N13' 0.046(3) 0.0378(16) 0.047(2) 0.0057(16) 0.022(2) 0.000(2)
N14 0.0694(16) 0.0426(14) 0.0768(15) -0.0065(12) 0.0406(14) -0.0108(12)
N15 0.0675(17) 0.0559(16) 0.0678(17) 0.0114(14) 0.0285(14) -0.0036(13)
N16 0.0648(15) 0.0415(14) 0.0573(15) -0.0007(11) 0.0276(11) -0.0014(11)
C73 0.078(2) 0.0555(19) 0.0405(16) 0.0046(14) 0.0251(16) -0.0025(16)
C74 0.077(2) 0.063(2) 0.0438(16) -0.0028(14) 0.0372(15) -0.0006(16)
C75 0.0506(16) 0.0452(16) 0.0541(16) 0.0002(13) 0.0281(13) 0.0058(13)
C76 0.073(2) 0.0515(18) 0.0518(16) -0.0148(14) 0.0359(15) -0.0015(15)
C77 0.075(2) 0.0384(16) 0.0616(18) -0.0085(14) 0.0354(16) -0.0018(14)
C78 0.0506(16) 0.0393(15) 0.0420(14) 0.0056(12) 0.0188(12) 0.0047(12)
C79 0.0499(16) 0.0410(15) 0.0414(14) 0.0043(12) 0.0189(12) 0.0024(12)
C80 0.0475(15) 0.0461(16) 0.0333(13) -0.0008(12) 0.0137(12) -0.0013(12)
C81 0.044(4) 0.039(2) 0.035(3) 0.000(2) 0.013(3) 0.004(3)
C82 0.048(2) 0.054(3) 0.048(2) 0.012(2) 0.0239(19) 0.000(2)
C83 0.044(2) 0.042(3) 0.071(3) 0.000(2) 0.021(2) 0.000(2)
C84 0.038(3) 0.043(3) 0.049(3) 0.012(2) 0.014(3) 0.001(2)
C85 0.061(5) 0.047(4) 0.062(5) 0.019(3) 0.033(4) 0.012(3)
C81' 0.044(4) 0.039(2) 0.035(3) 0.000(2) 0.013(3) 0.004(3)
C82' 0.048(2) 0.054(3) 0.048(2) 0.012(2) 0.0239(19) 0.000(2)
C83' 0.044(2) 0.042(3) 0.071(3) 0.000(2) 0.021(2) 0.000(2)
C84' 0.038(3) 0.043(3) 0.049(3) 0.012(2) 0.014(3) 0.001(2)
C85' 0.061(5) 0.047(4) 0.062(5) 0.019(3) 0.033(4) 0.012(3)
C86 0.0465(16) 0.0570(19) 0.0604(15) 0.0052(15) 0.0190(14) -0.0053(14)
C87 0.067(2) 0.064(2) 0.089(2) -0.0289(19) 0.0444(19) -0.0256(17)
C88 0.066(2) 0.083(3) 0.079(2) -0.017(2) 0.0371(19) -0.0226(19)
C89 0.071(2) 0.101(3) 0.058(2) 0.001(2) 0.0245(18) -0.003(2)
C90 0.082(3) 0.086(3) 0.072(2) 0.023(2) 0.035(2) 0.003(2)
C91 0.0566(17) 0.0424(15) 0.0355(14) 0.0018(12) 0.0209(13) -0.0079(13)
C92 0.0638(19) 0.064(2) 0.0438(16) 0.0003(14) 0.0270(15) -0.0038(15)
C93 0.083(2) 0.081(2) 0.0508(18) -0.0155(17) 0.0343(17) -0.008(2)
C94 0.108(3) 0.0533(19) 0.0551(15) -0.0122(15) 0.0500(15) -0.0110(18)
C95 0.0726(19) 0.0431(16) 0.0609(14) 0.0016(14) 0.0401(13) 0.0005(14)
C96 0.0652(19) 0.0424(16) 0.0415(15) 0.0038(13) 0.0202(14) 0.0000(14)

loop_
_atom_type_symbol
_atom_type_description
_atom_type_scat_dispersion_real
_atom_type_scat_dispersion_imag
_atom_type_scat_source
C C 0.0033 0.0016 'International Tables Vol C Tables 4.2.6.8 and 6.1.1.4'
H H 0.0000 0.0000 'International Tables Vol C Tables 4.2.6.8 and 6.1.1.4'
N N 0.0061 0.0033 'International Tables Vol C Tables 4.2.6.8 and 6.1.1.4'
O O 0.0106 0.0060 'International Tables Vol C Tables 4.2.6.8 and 6.1.1.4'

loop_
_geom_angle_atom_site_label_1
_geom_angle_atom_site_label_2
_geom_angle_atom_site_label_3
_geom_angle
C1 N1 C9 120.8(2)
C1 N1 C10 119.0(2)
C9 N1 C10 120.1(2)
C14 N2 C13 106.7(2)
C18 N3 C14 112.9(2)
O3 N4 O2 123.6(3)
O3 N4 C6 117.5(3)
O2 N4 C6 118.9(3)
O1 C1 N1 122.2(3)
O1 C1 C2 120.0(3)
N1 C1 C2 117.6(2)
C1 C2 C3 117.0(2)
C8 C3 C4 113.0(2)
C8 C3 C2 112.2(2)
C4 C3 C2 110.3(2)
C3 C4 C5 112.9(2)
C6 C5 C4 108.0(2)
N4 C6 C5 106.8(2)
N4 C6 C7 111.1(2)
C5 C6 C7 111.0(2)
C8 C7 C6 108.4(2)
C8 C7 C19 113.5(2)
C6 C7 C19 113.6(2)
C9 C8 C3 120.0(2)
C9 C8 C7 123.5(2)
C3 C8 C7 116.0(2)
C8 C9 N1 125.2(2)
N1 C10 C11 112.9(2)
C12 C11 C10 111.4(2)
C13 C12 C15 106.0(2)
C13 C12 C11 128.7(3)
C15 C12 C11 125.3(3)
C12 C13 N2 112.1(3)
N3 C14 N2 124.2(3)
N3 C14 C15 126.8(3)
N2 C14 C15 109.0(2)
C14 C15 C16 117.2(2)
C14 C15 C12 106.2(2)
C16 C15 C12 136.6(3)
C17 C16 C15 117.2(3)
C16 C17 C18 121.1(3)
N3 C18 C17 124.8(3)
C24 C19 C20 119.8(3)
C24 C19 C7 121.9(3)
C20 C19 C7 118.3(3)
C19 C20 C21 118.8(4)
C22 C21 C20 121.1(4)
C23 C22 C21 119.7(4)
C22 C23 C24 121.1(4)
C19 C24 C23 119.4(4)
C25 N5 C33 122.8(2)
C25 N5 C34 118.3(2)
C33 N5 C34 118.7(2)
C38 N6 C37 108.7(2)
C42 N7 C38 113.0(2)
O5 N8 O6 122.7(3)
O5 N8 C30 119.3(3)
O6 N8 C30 118.1(3)
O4 C25 N5 122.6(3)
O4 C25 C26 122.7(3)
N5 C25 C26 114.6(3)
C25 C26 C27 115.2(2)
C32 C27 C26 109.6(2)
C32 C27 C28 112.2(2)
C26 C27 C28 109.5(2)
C29 C28 C27 113.2(2)
C28 C29 C30 109.3(2)
N8 C30 C31 107.6(2)
N8 C30 C29 108.9(2)
C31 C30 C29 111.1(2)
C43 C31 C32 113.8(2)
C43 C31 C30 112.8(2)
C32 C31 C30 109.1(2)
C33 C32 C27 118.8(2)
C33 C32 C31 121.7(2)
C27 C32 C31 119.0(2)
C32 C33 N5 122.8(3)
N5 C34 C35 112.9(2)
C36 C35 C34 109.7(2)
C37 C36 C39 105.9(2)
C37 C36 C35 129.5(3)
C39 C36 C35 124.5(3)
N6 C37 C36 110.2(3)
N7 C38 N6 125.0(3)
N7 C38 C39 126.7(3)
N6 C38 C39 108.3(2)
C40 C39 C38 118.2(2)
C40 C39 C36 134.8(3)
C38 C39 C36 107.0(2)
C39 C40 C41 116.7(3)
C42 C41 C40 119.4(3)
N7 C42 C41 125.9(3)
C44 C43 C48 116.7(3)
C44 C43 C31 123.1(3)
C48 C43 C31 120.2(3)
C45 C44 C43 121.0(3)
C46 C45 C44 120.4(3)
C45 C46 C47 121.7(4)
C46 C47 C48 118.4(4)
C47 C48 C43 121.7(3)
C49 N9 C57 122.7(3)
C49 N9 C58 119.3(3)
C57 N9 C58 118.0(2)
C62 N10 C61 109.8(3)
C62 N11 C66 115.6(3)
O8 N12 O9 123.6(3)
O8 N12 C54 118.7(2)
O9 N12 C54 117.7(3)
O7 C49 N9 121.4(3)
O7 C49 C50 121.4(3)
N9 C49 C50 117.2(3)
C49 C50 C51 121.1(3)
C52 C51 C56 109.0(2)
C52 C51 C50 114.4(3)
C56 C51 C50 112.0(3)
C51 C52 C53 112.0(2)
C54 C53 C52 109.1(2)
N12 C54 C55 110.0(2)
N12 C54 C53 107.6(2)
C55 C54 C53 112.8(2)
C67 C55 C56 113.3(2)
C67 C55 C54 115.2(2)
C56 C55 C54 107.2(2)
C57 C56 C51 120.8(2)
C57 C56 C55 123.0(2)
C51 C56 C55 115.9(2)
C56 C57 N9 123.9(3)
C59 C58 N9 107.2(3)
C58 C59 C60 108.5(3)
C61 C60 C63 106.2(3)
C61 C60 C59 129.3(4)
C63 C60 C59 124.2(4)
N10 C61 C60 109.2(3)
N11 C62 N10 126.0(3)
N11 C62 C63 125.7(3)
N10 C62 C63 108.2(3)
C64 C63 C62 117.6(3)
C64 C63 C60 135.8(3)
C62 C63 C60 106.5(3)
C65 C64 C63 118.0(3)
C64 C65 C66 120.5(3)
N11 C66 C65 122.5(3)
C72 C67 C68 118.6(3)
C72 C67 C55 123.1(3)
C68 C67 C55 118.1(2)
C67 C68 C69 120.5(3)
C70 C69 C68 119.0(3)
C69 C70 C71 121.4(3)
C70 C71 C72 119.1(3)
C67 C72 C71 121.4(3)
C81 N13 C73 122.1(4)
C81 N13 C82 118.9(5)
C73 N13 C82 117.8(4)
C81' N13' C73 118.0(8)
C81' N13' C82' 120.9(9)
C73 N13' C82' 120.9(6)
C85' N14 C86 101.1(8)
C85' N14 C85 23.4(5)
C86 N14 C85 109.0(4)
C90 N15 C86 112.0(3)
O12 N16 O11 122.4(3)
O12 N16 C78 118.9(2)
O11 N16 C78 118.6(3)
O10 C73 N13' 116.7(4)
O10 C73 N13 123.1(3)
N13' C73 N13 31.2(3)
O10 C73 C74 124.0(3)
N13' C73 C74 117.0(4)
N13 C73 C74 110.8(3)
C73 C74 C75 118.7(2)
C76 C75 C80 111.7(2)
C76 C75 C74 110.5(2)
C80 C75 C74 110.4(2)
C75 C76 C77 113.2(2)
C76 C77 C78 109.7(2)
N16 C78 C79 109.2(2)
N16 C78 C77 109.9(2)
C79 C78 C77 111.6(2)
C80 C79 C91 113.2(2)
C80 C79 C78 110.1(2)
C91 C79 C78 112.3(2)
C81' C80 C81 25.5(4)
C81' C80 C79 122.5(7)
C81 C80 C79 121.6(4)
C81' C80 C75 115.4(7)
C81 C80 C75 121.3(4)
C79 C80 C75 117.0(2)
C80 C81 N13 122.3(6)
N13 C82 C83 112.6(4)
C84 C83 C82 112.0(4)
C85 C84 C83 126.4(5)
C85 C84 C87 106.3(5)
C83 C84 C87 127.3(5)
C84 C85 N14 108.9(6)
C80 C81' N13' 128.6(11)
C83' C82' N13' 111.2(7)
C82' C83' C84' 111.4(7)
C87 C84' C85' 103.0(9)
C87 C84' C83' 126.0(9)
C85' C84' C83' 130.5(10)
N14 C85' C84' 116.7(12)
N15 C86 N14 124.1(3)
N15 C86 C87 127.9(3)
N14 C86 C87 107.9(3)
C84' C87 C88 132.3(5)
C84' C87 C86 107.6(5)
C88 C87 C86 115.5(3)
C84' C87 C84 28.1(4)
C88 C87 C84 136.5(4)
C86 C87 C84 107.2(3)
C89 C88 C87 117.5(4)
C90 C89 C88 120.4(4)
N15 C90 C89 126.6(4)
C92 C91 C96 118.7(3)
C92 C91 C79 119.8(3)
C96 C91 C79 121.3(2)
C93 C92 C91 121.5(3)
C92 C93 C94 119.7(3)
C95 C94 C93 119.0(3)
C96 C95 C94 120.4(3)
C95 C96 C91 120.7(3)

loop_
_geom_bond_atom_site_label_1
_geom_bond_atom_site_label_2
_geom_bond_distance
O1 C1 1.253(3)
O2 N4 1.201(4)
O3 N4 1.188(4)
N1 C1 1.349(3)
N1 C9 1.410(3)
N1 C10 1.457(3)
N2 C14 1.362(4)
N2 C13 1.372(4)
N3 C18 1.340(4)
N3 C14 1.348(3)
N4 C6 1.498(4)
C1 C2 1.490(4)
C2 C3 1.535(4)
C3 C8 1.496(3)
C3 C4 1.506(4)
C4 C5 1.526(4)
C5 C6 1.521(4)
C6 C7 1.532(4)
C7 C8 1.509(3)
C7 C19 1.541(4)
C8 C9 1.325(3)
C10 C11 1.518(4)
C11 C12 1.511(4)
C12 C13 1.339(4)
C12 C15 1.432(4)
C14 C15 1.406(4)
C15 C16 1.413(4)
C16 C17 1.341(4)
C17 C18 1.404(4)
C19 C24 1.367(4)
C19 C20 1.388(4)
C20 C21 1.390(5)
C21 C22 1.369(6)
C22 C23 1.334(7)
C23 C24 1.407(5)
O4 C25 1.219(3)
O5 N8 1.210(4)
O6 N8 1.225(4)
N5 C25 1.348(4)
N5 C33 1.406(3)
N5 C34 1.466(3)
N6 C38 1.364(4)
N6 C37 1.367(4)
N7 C42 1.333(4)
N7 C38 1.343(3)
N8 C30 1.502(4)
C25 C26 1.498(4)
C26 C27 1.518(4)
C27 C32 1.514(4)
C27 C28 1.555(4)
C28 C29 1.490(5)
C29 C30 1.543(4)
C30 C31 1.535(4)
C31 C43 1.483(4)
C31 C32 1.526(4)
C32 C33 1.331(4)
C34 C35 1.504(4)
C35 C36 1.495(4)
C36 C37 1.373(4)
C36 C39 1.434(4)
C38 C39 1.399(4)
C39 C40 1.380(4)
C40 C41 1.401(4)
C41 C42 1.383(4)
C43 C44 1.386(4)
C43 C48 1.419(4)
C44 C45 1.377(5)
C45 C46 1.356(5)
C46 C47 1.363(5)
C47 C48 1.385(5)
O7 C49 1.213(3)
O8 N12 1.196(3)
O9 N12 1.212(3)
N9 C49 1.352(4)
N9 C57 1.402(4)
N9 C58 1.523(4)
N10 C62 1.345(4)
N10 C61 1.372(4)
N11 C62 1.324(4)
N11 C66 1.334(4)
N12 C54 1.510(3)
C49 C50 1.446(5)
C50 C51 1.531(4)
C51 C52 1.493(4)
C51 C56 1.497(4)
C52 C53 1.542(4)
C53 C54 1.527(4)
C54 C55 1.523(4)
C55 C67 1.490(4)
C55 C56 1.514(3)
C56 C57 1.324(4)
C58 C59 1.455(5)
C59 C60 1.565(5)
C60 C61 1.381(5)
C60 C63 1.433(5)
C62 C63 1.412(4)
C63 C64 1.383(5)
C64 C65 1.352(5)
C65 C66 1.426(5)
C67 C72 1.380(4)
C67 C68 1.384(4)
C68 C69 1.416(4)
C69 C70 1.360(5)
C70 C71 1.381(5)
C71 C72 1.387(5)
O10 C73 1.211(4)
O11 N16 1.220(3)
O12 N16 1.210(3)
N13 C81 1.412(8)
N13 C73 1.419(5)
N13 C82 1.467(6)
N13' C81' 1.401(16)
N13' C73 1.401(8)
N13' C82' 1.512(12)
N14 C85' 1.280(17)
N14 C86 1.373(4)
N14 C85 1.452(8)
N15 C90 1.317(5)
N15 C86 1.321(4)
N16 C78 1.500(3)
C73 C74 1.480(4)
C74 C75 1.527(4)
C75 C76 1.511(4)
C75 C80 1.523(4)
C76 C77 1.516(4)
C77 C78 1.532(4)
C78 C79 1.532(4)
C79 C80 1.512(4)
C79 C91 1.527(4)
C80 C81' 1.306(14)
C80 C81 1.351(7)
C82 C83 1.536(7)
C83 C84 1.488(8)
C84 C85 1.371(10)
C84 C87 1.489(6)
C82' C83' 1.492(12)
C83' C84' 1.493(13)
C84' C87 1.274(10)
C84' C85' 1.394(19)
C86 C87 1.423(5)
C87 C88 1.379(5)
C88 C89 1.368(5)
C89 C90 1.356(5)
C91 C92 1.377(4)
C91 C96 1.387(4)
C92 C93 1.362(4)
C93 C94 1.408(5)
C94 C95 1.378(4)
C95 C96 1.374(4)

loop_
_platon_squeeze_void_nr
_platon_squeeze_void_average_x
_platon_squeeze_void_average_y
_platon_squeeze_void_average_z
_platon_squeeze_void_volume
_platon_squeeze_void_count_electrons
_platon_squeeze_void_content
1 -0.002 -0.074 0.498 1189 328 ' '
2 0.413 0.426 0.413 1189 328 ' '
